data_4102485
loop_
_publ_author_name
'Daniel Mendoza-Espinosa'
'Bruno Donnadieu'
'Guy Bertrand'

_publ_section_title
;
 Synthesis of 4- and 4,5-Functionalized Imidazol-2-ylidenes from a Single
 4,5-Unsubstituted Imidazol-2-ylidene
;
_journal_name_full 'Journal of the American Chemical Society'
_journal_page_first 7264
_journal_page_last 7265
_journal_paper_doi 10.1021/ja102639a
_journal_volume 132
_journal_year 2010
_chemical_formula_sum 'C39 H45 N2 P'
_chemical_formula_weight 572.74
_chemical_name_systematic
; 
 ? 
;
_space_group_IT_number 14
_symmetry_cell_setting monoclinic
_symmetry_space_group_name_Hall '-P 2ybc'
_symmetry_space_group_name_H-M 'P 1 21/c 1'
_atom_sites_solution_hydrogens geom
_atom_sites_solution_primary direct
_atom_sites_solution_secondary difmap
_audit_creation_method SHELXL-97
_cell_angle_alpha 90.00
_cell_angle_beta 107.355(3)
_cell_angle_gamma 90.00
_cell_formula_units_Z 4
_cell_length_a 16.5148(17)
_cell_length_b 10.5459(12)
_cell_length_c 20.489(2)
_cell_measurement_reflns_used 1091
_cell_measurement_temperature 100(2)
_cell_measurement_theta_max 28.57
_cell_measurement_theta_min 3.23
_cell_volume 3406.0(6)
_computing_cell_refinement 'Bruker SAINT'
_computing_data_collection 'Bruker APEX2'
_computing_data_reduction 'Bruker SAINT'
_computing_molecular_graphics 'Bruker SHELXTL'
_computing_publication_material 'Bruker SHELXTL'
_computing_structure_refinement 'SHELXL-97 (Sheldrick, 1997)'
_computing_structure_solution 'SHELXS-97 (Sheldrick, 2008)'
_diffrn_ambient_temperature 100(2)
_diffrn_measured_fraction_theta_full 0.994
_diffrn_measured_fraction_theta_max 0.994
_diffrn_measurement_device_type 'Bruker APEX-II CCD'
_diffrn_measurement_method '\f and \w scans'
_diffrn_radiation_monochromator graphite
_diffrn_radiation_source 'fine-focus sealed tube'
_diffrn_radiation_type MoK\a
_diffrn_radiation_wavelength 0.71073
_diffrn_reflns_av_R_equivalents 0.0382
_diffrn_reflns_av_sigmaI/netI 0.0363
_diffrn_reflns_limit_h_max 23
_diffrn_reflns_limit_h_min -23
_diffrn_reflns_limit_k_max 14
_diffrn_reflns_limit_k_min -14
_diffrn_reflns_limit_l_max 28
_diffrn_reflns_limit_l_min -28
_diffrn_reflns_number 47581
_diffrn_reflns_theta_full 30.17
_diffrn_reflns_theta_max 30.17
_diffrn_reflns_theta_min 1.29
_diffrn_standards_number 0
_exptl_absorpt_coefficient_mu 0.109
_exptl_absorpt_correction_T_max 0.9744
_exptl_absorpt_correction_T_min 0.9019
_exptl_absorpt_correction_type none
_exptl_crystal_density_diffrn 1.117
_exptl_crystal_density_meas 0
_exptl_crystal_density_method 'not measured'
_exptl_crystal_F_000 1232
_exptl_crystal_size_max 0.97
_exptl_crystal_size_mid 0.30
_exptl_crystal_size_min 0.24
_refine_diff_density_max 0.363
_refine_diff_density_min -0.304
_refine_diff_density_rms 0.050
_refine_ls_extinction_method none
_refine_ls_goodness_of_fit_ref 1.025
_refine_ls_hydrogen_treatment mixed
_refine_ls_matrix_type full
_refine_ls_number_parameters 560
_refine_ls_number_reflns 10025
_refine_ls_number_restraints 0
_refine_ls_restrained_S_all 1.025
_refine_ls_R_factor_all 0.0679
_refine_ls_R_factor_gt 0.0437
_refine_ls_shift/su_max 0.001
_refine_ls_shift/su_mean 0.000
_refine_ls_structure_factor_coef Fsqd
_refine_ls_weighting_details 'calc w=1/[\s^2^(Fo^2^)+(0.0486P)^2^+1.0760P] where P=(Fo^2^+2Fc^2^)/3'
_refine_ls_weighting_scheme calc
_refine_ls_wR_factor_gt 0.0998
_refine_ls_wR_factor_ref 0.1148
_reflns_number_gt 7398
_reflns_number_total 10025
_reflns_threshold_expression >2sigma(I)
_cod_data_source_file ja102639a_si_002.cif
_cod_data_source_block shelxl
_cod_original_cell_volume 3405.9(6)
_cod_database_code 4102485

loop_
_symmetry_equiv_pos_as_xyz
'x, y, z'
'-x, y+1/2, -z+1/2'
'-x, -y, -z'
'x, -y-1/2, z-1/2'

loop_
_atom_site_label
_atom_site_type_symbol
_atom_site_fract_x
_atom_site_fract_y
_atom_site_fract_z
_atom_site_U_iso_or_equiv
_atom_site_adp_type
_atom_site_occupancy
_atom_site_symmetry_multiplicity
_atom_site_calc_flag
P1 P 0.152001(19) 0.00438(3) 0.371777(17) 0.02042(8) Uani 1 1 d
N1 N 0.21971(6) 0.25405(9) 0.38698(5) 0.0169(2) Uani 1 1 d
N2 N 0.34996(6) 0.23578(9) 0.39439(5) 0.0189(2) Uani 1 1 d
C1 C 0.29028(7) 0.32686(11) 0.39324(6) 0.0186(2) Uani 1 1 d
C2 C 0.23470(7) 0.12301(11) 0.38469(6) 0.0197(2) Uani 1 1 d
C3 C 0.31783(8) 0.11368(11) 0.38936(7) 0.0215(2) Uani 1 1 d
C4 C 0.13790(7) 0.30526(11) 0.38484(6) 0.0181(2) Uani 1 1 d
C5 C 0.12337(8) 0.33912(11) 0.44641(7) 0.0211(2) Uani 1 1 d
C6 C 0.04309(9) 0.38605(13) 0.44283(7) 0.0267(3) Uani 1 1 d
C7 C -0.01957(9) 0.39692(13) 0.38089(8) 0.0296(3) Uani 1 1 d
C8 C -0.00356(8) 0.36270(13) 0.32072(7) 0.0267(3) Uani 1 1 d
C9 C 0.07593(8) 0.31604(11) 0.32138(7) 0.0209(2) Uani 1 1 d
C10 C 0.43708(7) 0.26110(11) 0.39871(7) 0.0199(2) Uani 1 1 d
C11 C 0.45875(8) 0.27317(12) 0.33810(7) 0.0253(3) Uani 1 1 d
C12 C 0.54395(9) 0.29289(14) 0.34318(8) 0.0312(3) Uani 1 1 d
C13 C 0.60454(9) 0.29895(14) 0.40624(8) 0.0319(3) Uani 1 1 d
C14 C 0.58177(9) 0.28589(14) 0.46550(8) 0.0302(3) Uani 1 1 d
C15 C 0.49741(8) 0.26638(12) 0.46329(7) 0.0238(3) Uani 1 1 d
C16 C 0.20708(8) -0.12573(11) 0.34291(7) 0.0225(3) Uani 1 1 d
C17 C 0.22932(9) -0.10845(13) 0.28276(7) 0.0275(3) Uani 1 1 d
C18 C 0.26616(9) -0.20603(15) 0.25615(8) 0.0343(3) Uani 1 1 d
C19 C 0.27967(10) -0.32319(14) 0.28863(9) 0.0366(4) Uani 1 1 d
C20 C 0.25610(9) -0.34284(13) 0.34697(8) 0.0338(3) Uani 1 1 d
C21 C 0.22018(8) -0.24463(12) 0.37444(7) 0.0263(3) Uani 1 1 d
C22 C 0.15926(8) -0.04202(11) 0.45950(7) 0.0224(2) Uani 1 1 d
C23 C 0.23368(9) -0.03813(13) 0.51449(7) 0.0281(3) Uani 1 1 d
C24 C 0.23292(10) -0.07528(14) 0.57923(8) 0.0338(3) Uani 1 1 d
C25 C 0.15853(11) -0.11724(14) 0.59021(8) 0.0355(3) Uani 1 1 d
C26 C 0.08439(11) -0.12169(15) 0.53624(8) 0.0364(3) Uani 1 1 d
C27 C 0.08472(9) -0.08381(13) 0.47132(8) 0.0295(3) Uani 1 1 d
C29 C 0.09395(8) 0.28429(12) 0.25470(7) 0.0232(3) Uani 1 1 d
C30 C 0.02035(10) 0.21513(15) 0.20431(8) 0.0329(3) Uani 1 1 d
C31 C 0.11629(12) 0.40554(16) 0.22278(9) 0.0379(4) Uani 1 1 d
C32 C 0.19231(9) 0.33019(13) 0.51447(7) 0.0258(3) Uani 1 1 d
C33 C 0.23264(12) 0.46028(16) 0.53497(9) 0.0391(4) Uani 1 1 d
C34 C 0.15996(11) 0.27438(16) 0.57087(8) 0.0347(3) Uani 1 1 d
C35 C 0.39272(10) 0.25913(16) 0.26852(8) 0.0354(3) Uani 1 1 d
C36 C 0.39931(14) 0.1269(2) 0.23947(10) 0.0500(5) Uani 1 1 d
C37 C 0.40008(14) 0.3622(2) 0.21844(10) 0.0521(5) Uani 1 1 d
C38 C 0.47311(9) 0.25309(15) 0.52882(7) 0.0311(3) Uani 1 1 d
C39 C 0.48466(16) 0.37932(19) 0.56734(10) 0.0525(5) Uani 1 1 d
C40 C 0.52499(12) 0.14850(17) 0.57440(9) 0.0390(4) Uani 1 1 d
H3 H 0.3527(10) 0.0409(15) 0.3887(8) 0.031(4) Uiso 1 1 d
H6 H 0.0303(10) 0.4096(15) 0.4839(8) 0.034(4) Uiso 1 1 d
H7 H -0.0752(10) 0.4293(15) 0.3797(8) 0.034(4) Uiso 1 1 d
H8 H -0.0475(10) 0.3718(14) 0.2783(8) 0.029(4) Uiso 1 1 d
H12 H 0.5614(10) 0.3031(16) 0.3019(9) 0.036(4) Uiso 1 1 d
H13 H 0.6636(11) 0.3121(16) 0.4098(9) 0.041(5) Uiso 1 1 d
H14 H 0.6231(11) 0.2882(15) 0.5088(9) 0.033(4) Uiso 1 1 d
H17 H 0.2200(10) -0.0292(16) 0.2595(8) 0.031(4) Uiso 1 1 d
H18 H 0.2826(11) -0.1896(16) 0.2159(9) 0.036(4) Uiso 1 1 d
H19 H 0.3065(11) -0.3923(18) 0.2705(9) 0.048(5) Uiso 1 1 d
H20 H 0.2657(10) -0.4229(17) 0.3697(8) 0.038(4) Uiso 1 1 d
H21 H 0.2051(9) -0.2592(14) 0.4158(8) 0.024(4) Uiso 1 1 d
H23 H 0.2847(10) -0.0100(14) 0.5075(8) 0.027(4) Uiso 1 1 d
H24 H 0.2853(12) -0.0712(17) 0.6158(9) 0.044(5) Uiso 1 1 d
H25 H 0.1593(10) -0.1407(16) 0.6351(9) 0.038(5) Uiso 1 1 d
H26 H 0.0328(11) -0.1510(17) 0.5441(9) 0.042(5) Uiso 1 1 d
H27 H 0.0329(11) -0.0837(16) 0.4350(9) 0.037(4) Uiso 1 1 d
H29 H 0.1445(10) 0.2301(14) 0.2656(8) 0.027(4) Uiso 1 1 d
H30A H 0.0034(13) 0.137(2) 0.2251(10) 0.060(6) Uiso 1 1 d
H30B H 0.0364(11) 0.1873(17) 0.1623(9) 0.042(5) Uiso 1 1 d
H30C H -0.0298(12) 0.2728(18) 0.1873(9) 0.045(5) Uiso 1 1 d
H31A H 0.0660(13) 0.4681(19) 0.2113(10) 0.051(5) Uiso 1 1 d
H31B H 0.1311(11) 0.3857(17) 0.1814(9) 0.044(5) Uiso 1 1 d
H31C H 0.1652(13) 0.449(2) 0.2550(10) 0.060(6) Uiso 1 1 d
H32 H 0.2363(10) 0.2716(15) 0.5089(8) 0.028(4) Uiso 1 1 d
H33A H 0.1922(12) 0.5226(18) 0.5392(9) 0.042(5) Uiso 1 1 d
H33B H 0.2595(12) 0.4940(18) 0.5007(10) 0.053(6) Uiso 1 1 d
H33C H 0.2800(12) 0.4554(18) 0.5800(10) 0.051(5) Uiso 1 1 d
H34A H 0.1184(11) 0.3315(17) 0.5814(9) 0.042(5) Uiso 1 1 d
H34B H 0.2095(12) 0.2660(17) 0.6149(10) 0.046(5) Uiso 1 1 d
H34C H 0.1338(11) 0.1903(18) 0.5574(9) 0.044(5) Uiso 1 1 d
H35 H 0.3381(11) 0.2695(16) 0.2762(9) 0.039(5) Uiso 1 1 d
H36A H 0.4577(14) 0.121(2) 0.2316(10) 0.061(6) Uiso 1 1 d
H36B H 0.3574(14) 0.118(2) 0.1954(11) 0.064(6) Uiso 1 1 d
H36C H 0.3938(14) 0.056(2) 0.2728(12) 0.073(7) Uiso 1 1 d
H37A H 0.4002(13) 0.447(2) 0.2379(11) 0.062(6) Uiso 1 1 d
H37B H 0.3535(14) 0.354(2) 0.1741(12) 0.064(6) Uiso 1 1 d
H37C H 0.4580(14) 0.356(2) 0.2089(11) 0.063(6) Uiso 1 1 d
H38 H 0.4144(11) 0.2304(16) 0.5169(9) 0.038(5) Uiso 1 1 d
H39A H 0.5481(17) 0.407(2) 0.5817(12) 0.084(8) Uiso 1 1 d
H39B H 0.4680(13) 0.3687(19) 0.6079(11) 0.059(6) Uiso 1 1 d
H39C H 0.4503(15) 0.445(2) 0.5395(11) 0.072(7) Uiso 1 1 d
H40A H 0.5168(13) 0.063(2) 0.5501(10) 0.061(6) Uiso 1 1 d
H40B H 0.5043(12) 0.1348(18) 0.6139(10) 0.052(5) Uiso 1 1 d
H40C H 0.5875(13) 0.1685(18) 0.5915(9) 0.048(5) Uiso 1 1 d

loop_
_atom_site_aniso_label
_atom_site_aniso_U_11
_atom_site_aniso_U_22
_atom_site_aniso_U_33
_atom_site_aniso_U_23
_atom_site_aniso_U_13
_atom_site_aniso_U_12
P1 0.01634(14) 0.01729(14) 0.02576(17) 0.00065(12) 0.00340(12) -0.00017(11)
N1 0.0155(5) 0.0155(4) 0.0194(5) 0.0006(4) 0.0045(4) 0.0019(3)
N2 0.0150(5) 0.0173(4) 0.0237(5) -0.0009(4) 0.0047(4) 0.0005(4)
C1 0.0180(5) 0.0191(5) 0.0186(6) 0.0005(4) 0.0052(4) 0.0019(4)
C2 0.0184(6) 0.0156(5) 0.0238(6) 0.0009(4) 0.0043(5) 0.0015(4)
C3 0.0178(6) 0.0160(5) 0.0291(7) -0.0003(5) 0.0042(5) 0.0014(4)
C4 0.0163(5) 0.0154(5) 0.0236(6) 0.0020(4) 0.0073(4) 0.0019(4)
C5 0.0230(6) 0.0178(5) 0.0238(6) 0.0012(4) 0.0091(5) 0.0007(4)
C6 0.0298(7) 0.0254(6) 0.0300(7) -0.0003(5) 0.0165(6) 0.0051(5)
C7 0.0239(7) 0.0297(7) 0.0391(8) 0.0052(6) 0.0155(6) 0.0101(5)
C8 0.0198(6) 0.0297(7) 0.0296(7) 0.0043(5) 0.0057(5) 0.0068(5)
C9 0.0189(6) 0.0198(5) 0.0240(6) 0.0018(5) 0.0065(5) 0.0036(4)
C10 0.0148(5) 0.0173(5) 0.0275(6) -0.0021(5) 0.0062(5) 0.0009(4)
C11 0.0221(6) 0.0270(6) 0.0275(7) -0.0029(5) 0.0087(5) 0.0010(5)
C12 0.0264(7) 0.0351(7) 0.0366(8) -0.0047(6) 0.0164(6) -0.0007(6)
C13 0.0187(6) 0.0315(7) 0.0472(9) -0.0092(6) 0.0125(6) -0.0013(5)
C14 0.0183(6) 0.0333(7) 0.0348(8) -0.0084(6) 0.0015(6) 0.0019(5)
C15 0.0196(6) 0.0245(6) 0.0260(7) -0.0029(5) 0.0045(5) 0.0039(5)
C16 0.0161(5) 0.0192(5) 0.0282(7) -0.0040(5) 0.0003(5) -0.0015(4)
C17 0.0246(7) 0.0260(6) 0.0297(7) -0.0044(5) 0.0049(5) -0.0036(5)
C18 0.0290(7) 0.0382(8) 0.0352(8) -0.0138(6) 0.0089(6) -0.0053(6)
C19 0.0292(7) 0.0310(7) 0.0456(9) -0.0185(7) 0.0051(7) 0.0018(6)
C20 0.0300(7) 0.0199(6) 0.0430(9) -0.0070(6) -0.0021(6) 0.0010(5)
C21 0.0222(6) 0.0212(6) 0.0297(7) -0.0028(5) -0.0011(5) -0.0006(5)
C22 0.0229(6) 0.0169(5) 0.0261(6) 0.0001(5) 0.0053(5) 0.0012(4)
C23 0.0258(7) 0.0251(6) 0.0310(7) -0.0004(5) 0.0046(6) 0.0005(5)
C24 0.0394(8) 0.0281(7) 0.0284(8) 0.0001(6) 0.0017(6) 0.0058(6)
C25 0.0497(9) 0.0294(7) 0.0294(8) 0.0052(6) 0.0146(7) 0.0072(6)
C26 0.0392(8) 0.0336(7) 0.0403(9) 0.0051(6) 0.0177(7) -0.0018(6)
C27 0.0264(7) 0.0285(7) 0.0334(8) 0.0014(6) 0.0086(6) -0.0013(5)
C29 0.0203(6) 0.0264(6) 0.0220(6) 0.0005(5) 0.0047(5) 0.0047(5)
C30 0.0336(8) 0.0320(7) 0.0316(8) -0.0065(6) 0.0076(6) -0.0048(6)
C31 0.0520(10) 0.0379(8) 0.0294(8) -0.0074(6) 0.0208(7) -0.0162(7)
C32 0.0294(7) 0.0274(6) 0.0214(6) -0.0011(5) 0.0088(5) 0.0007(5)
C33 0.0475(10) 0.0380(8) 0.0287(8) -0.0039(6) 0.0067(7) -0.0135(7)
C34 0.0419(9) 0.0384(8) 0.0252(7) 0.0047(6) 0.0122(7) 0.0004(7)
C35 0.0283(7) 0.0526(9) 0.0253(7) -0.0026(6) 0.0081(6) 0.0024(7)
C36 0.0549(12) 0.0585(12) 0.0300(9) -0.0134(8) 0.0025(8) -0.0073(9)
C37 0.0555(12) 0.0630(13) 0.0371(10) 0.0120(9) 0.0126(9) 0.0122(10)
C38 0.0260(7) 0.0403(8) 0.0247(7) 0.0020(6) 0.0041(5) 0.0085(6)
C39 0.0806(15) 0.0464(10) 0.0375(10) -0.0004(8) 0.0281(10) 0.0229(10)
C40 0.0438(10) 0.0397(9) 0.0295(8) 0.0041(7) 0.0045(7) 0.0088(7)

loop_
_atom_type_symbol
_atom_type_description
_atom_type_scat_dispersion_real
_atom_type_scat_dispersion_imag
_atom_type_scat_source
C C 0.0033 0.0016 'International Tables Vol C Tables 4.2.6.8 and 6.1.1.4'
H H 0.0000 0.0000 'International Tables Vol C Tables 4.2.6.8 and 6.1.1.4'
N N 0.0061 0.0033 'International Tables Vol C Tables 4.2.6.8 and 6.1.1.4'
P P 0.1023 0.0942 'International Tables Vol C Tables 4.2.6.8 and 6.1.1.4'

loop_
_geom_angle_atom_site_label_1
_geom_angle_atom_site_label_2
_geom_angle_atom_site_label_3
_geom_angle
C2 P1 C22 102.43(6)
C2 P1 C16 97.96(6)
C22 P1 C16 102.85(6)
C1 N1 C2 113.61(10)
C1 N1 C4 123.76(9)
C2 N1 C4 122.61(9)
C1 N2 C3 113.11(10)
C1 N2 C10 124.82(10)
C3 N2 C10 122.06(10)
N1 C1 N2 101.31(9)
C3 C2 N1 104.74(10)
C3 C2 P1 131.73(9)
N1 C2 P1 123.39(9)
C2 C3 N2 107.23(10)
C9 C4 C5 122.86(11)
C9 C4 N1 118.51(10)
C5 C4 N1 118.61(10)
C6 C5 C4 117.31(12)
C6 C5 C32 120.70(12)
C4 C5 C32 121.96(11)
C7 C6 C5 121.10(13)
C6 C7 C8 120.44(12)
C7 C8 C9 120.76(13)
C8 C9 C4 117.53(12)
C8 C9 C29 120.25(11)
C4 C9 C29 122.17(11)
C11 C10 C15 122.53(11)
C11 C10 N2 118.59(11)
C15 C10 N2 118.80(11)
C12 C11 C10 117.87(12)
C12 C11 C35 120.61(13)
C10 C11 C35 121.46(12)
C13 C12 C11 120.68(14)
C12 C13 C14 120.47(13)
C13 C14 C15 121.15(13)
C14 C15 C10 117.30(12)
C14 C15 C38 120.64(12)
C10 C15 C38 122.06(12)
C21 C16 C17 118.62(12)
C21 C16 P1 122.96(11)
C17 C16 P1 118.12(10)
C18 C17 C16 120.72(14)
C17 C18 C19 119.87(15)
C20 C19 C18 120.15(14)
C19 C20 C21 120.20(14)
C20 C21 C16 120.41(14)
C27 C22 C23 118.57(13)
C27 C22 P1 116.87(10)
C23 C22 P1 124.56(10)
C24 C23 C22 120.39(14)
C25 C24 C23 120.46(14)
C26 C25 C24 119.79(14)
C25 C26 C27 119.96(15)
C26 C27 C22 120.83(14)
C9 C29 C30 112.56(11)
C9 C29 C31 109.68(11)
C30 C29 C31 110.81(12)
C5 C32 C33 110.05(12)
C5 C32 C34 112.52(12)
C33 C32 C34 111.10(12)
C11 C35 C37 112.48(15)
C11 C35 C36 109.78(13)
C37 C35 C36 110.99(15)
C15 C38 C39 110.53(14)
C15 C38 C40 111.01(12)
C39 C38 C40 110.55(14)

loop_
_geom_bond_atom_site_label_1
_geom_bond_atom_site_label_2
_geom_bond_distance
P1 C2 1.8124(12)
P1 C22 1.8318(14)
P1 C16 1.8388(13)
N1 C1 1.3695(15)
N1 C2 1.4071(14)
N1 C4 1.4434(14)
N2 C1 1.3714(15)
N2 C3 1.3848(15)
N2 C10 1.4399(15)
C2 C3 1.3510(17)
C4 C9 1.3989(17)
C4 C5 1.3990(17)
C5 C6 1.3964(18)
C5 C32 1.5175(18)
C6 C7 1.382(2)
C7 C8 1.384(2)
C8 C9 1.3982(17)
C9 C29 1.5199(18)
C10 C11 1.3968(18)
C10 C15 1.4002(18)
C11 C12 1.3953(19)
C11 C35 1.522(2)
C12 C13 1.380(2)
C13 C14 1.381(2)
C14 C15 1.3955(19)
C15 C38 1.518(2)
C16 C21 1.3976(18)
C16 C17 1.399(2)
C17 C18 1.387(2)
C18 C19 1.389(2)
C19 C20 1.379(2)
C20 C21 1.393(2)
C22 C27 1.3950(19)
C22 C23 1.3984(18)
C23 C24 1.387(2)
C24 C25 1.386(2)
C25 C26 1.384(2)
C26 C27 1.390(2)
C29 C30 1.5252(19)
C29 C31 1.531(2)
C32 C33 1.528(2)
C32 C34 1.528(2)
C35 C37 1.525(3)
C35 C36 1.533(3)
C38 C39 1.530(2)
C38 C40 1.532(2)
